data_7017161
loop_
_publ_author_name
'Hall, Nikita A.'
'Duboc, Carole'
'Collomb, Marie-No\"elle'
'Deronzier, Alain'
'Blackman, Allan G.'

_publ_section_title
;
 Factors influencing mononuclear versus multinuclear coordination in a
 series of potentially hexadentate acyclic N(6) ligands: the roles of
 flexibility and chelate ring size.
;
_journal_issue 45
_journal_name_full 'Dalton transactions (Cambridge, England : 2003)'
_journal_page_first 12075
_journal_page_last 12082
_journal_paper_doi 10.1039/c1dt10627a
_journal_volume 40
_journal_year 2011
_chemical_formula_sum 'C25 H26 Cl3 Co N6 O13'
_chemical_formula_weight 783.80
_chemical_name_systematic
;
?
;
_space_group_IT_number 2
_symmetry_cell_setting triclinic
_symmetry_space_group_name_Hall '-P 1'
_symmetry_space_group_name_H-M 'P -1'
_atom_sites_solution_hydrogens geom
_atom_sites_solution_primary direct
_atom_sites_solution_secondary difmap
_audit_creation_method SHELXL-97
_cell_angle_alpha 81.574(7)
_cell_angle_beta 69.671(7)
_cell_angle_gamma 75.012(7)
_cell_formula_units_Z 2
_cell_length_a 11.0350(15)
_cell_length_b 11.3060(16)
_cell_length_c 12.9580(16)
_cell_measurement_reflns_used 7053
_cell_measurement_temperature 89(2)
_cell_measurement_theta_max 62.21
_cell_measurement_theta_min 4.336
_cell_volume 1461.5(3)
_computing_cell_refinement 'ApexII and SAINT (Bruker, 2001)'
_computing_data_collection 'ApexII (Bruker, 2004)'
_computing_data_reduction SAINT
_computing_molecular_graphics 'WinGX (Farrugia, 1999)'
_computing_publication_material WinGX
_computing_structure_refinement 'SHELXL-97 (Sheldrick, 2008)'
_computing_structure_solution 'SIR97 (Altomare et al., 1997)'
_diffrn_ambient_temperature 89(2)
_diffrn_measured_fraction_theta_full 0.999
_diffrn_measured_fraction_theta_max 0.999
_diffrn_measurement_device_type 'Bruker Kappa ApexII area detector'
_diffrn_measurement_method 'phi and omega scans'
_diffrn_radiation_monochromator graphite
_diffrn_radiation_source 'fine-focus sealed tube'
_diffrn_radiation_type MoK\a
_diffrn_radiation_wavelength 0.71069
_diffrn_reflns_av_R_equivalents 0.0483
_diffrn_reflns_av_sigmaI/netI 0.0285
_diffrn_reflns_limit_h_max 13
_diffrn_reflns_limit_h_min -13
_diffrn_reflns_limit_k_max 13
_diffrn_reflns_limit_k_min -13
_diffrn_reflns_limit_l_max 15
_diffrn_reflns_limit_l_min -15
_diffrn_reflns_number 41746
_diffrn_reflns_theta_full 25.00
_diffrn_reflns_theta_max 25.50
_diffrn_reflns_theta_min 1.68
_exptl_absorpt_coefficient_mu 0.943
_exptl_absorpt_correction_T_max 1.000000
_exptl_absorpt_correction_T_min 0.846624
_exptl_absorpt_correction_type multi-scan
_exptl_absorpt_process_details SADABS
_exptl_crystal_colour orange
_exptl_crystal_density_diffrn 1.781
_exptl_crystal_density_method 'not measured'
_exptl_crystal_description block
_exptl_crystal_F_000 800
_exptl_crystal_size_max 0.26
_exptl_crystal_size_mid 0.23
_exptl_crystal_size_min 0.21
_refine_diff_density_max 0.532
_refine_diff_density_min -0.437
_refine_diff_density_rms 0.075
_refine_ls_extinction_method none
_refine_ls_goodness_of_fit_ref 1.158
_refine_ls_hydrogen_treatment constr
_refine_ls_matrix_type full
_refine_ls_number_parameters 459
_refine_ls_number_reflns 5449
_refine_ls_number_restraints 0
_refine_ls_restrained_S_all 1.158
_refine_ls_R_factor_all 0.0352
_refine_ls_R_factor_gt 0.0305
_refine_ls_shift/su_max 0.001
_refine_ls_shift/su_mean 0.000
_refine_ls_structure_factor_coef Fsqd
_refine_ls_weighting_details 'calc w=1/[\s^2^(Fo^2^)+(0.0427P)^2^+0.8013P] where P=(Fo^2^+2Fc^2^)/3'
_refine_ls_weighting_scheme calc
_refine_ls_wR_factor_gt 0.0819
_refine_ls_wR_factor_ref 0.0866
_reflns_number_gt 4914
_reflns_number_total 5449
_reflns_threshold_expression >2\s(I)
_cod_data_source_file c1dt10627a.txt
_cod_data_source_block nh1
_cod_original_sg_symbol_H-M P-1
_cod_database_code 7017161

loop_
_symmetry_equiv_pos_as_xyz
'x, y, z'
'-x, -y, -z'

loop_
_atom_site_label
_atom_site_type_symbol
_atom_site_fract_x
_atom_site_fract_y
_atom_site_fract_z
_atom_site_U_iso_or_equiv
_atom_site_adp_type
_atom_site_occupancy
_atom_site_symmetry_multiplicity
_atom_site_calc_flag
_atom_site_refinement_flags
Co1 Co 0.76432(3) 0.28015(2) 0.23886(2) 0.01046(9) Uani 1 1 d .
Cl2 Cl 0.35930(5) 0.14897(5) 0.22843(4) 0.01620(13) Uani 1 1 d .
Cl3 Cl 1.03967(5) 0.22079(5) -0.15794(4) 0.01620(13) Uani 1 1 d .
Cl1 Cl 0.67608(5) 0.31448(5) 0.64049(4) 0.01661(13) Uani 1 1 d .
O9 O 1.00093(16) 0.12400(15) -0.07689(13) 0.0237(4) Uani 1 1 d .
O6 O 0.45298(15) 0.07660(15) 0.28004(13) 0.0223(4) Uani 1 1 d .
O7 O 0.22761(15) 0.16569(16) 0.30842(13) 0.0251(4) Uani 1 1 d .
O10 O 1.03437(18) 0.32385(15) -0.10091(13) 0.0288(4) Uani 1 1 d .
O3 O 0.81125(16) 0.27279(17) 0.57206(14) 0.0320(4) Uani 1 1 d .
O4 O 0.60046(15) 0.37882(14) 0.56884(12) 0.0210(3) Uani 1 1 d .
O8 O 0.36262(17) 0.08879(16) 0.13655(13) 0.0271(4) Uani 1 1 d .
O11 O 1.17302(16) 0.17897(15) -0.22952(13) 0.0275(4) Uani 1 1 d .
O5 O 0.39081(17) 0.26694(15) 0.18875(13) 0.0236(4) Uani 1 1 d .
O2 O 0.66942(19) 0.39725(15) 0.71712(14) 0.0325(4) Uani 1 1 d .
O12 O 0.95030(17) 0.25770(17) -0.22065(14) 0.0314(4) Uani 1 1 d .
O1 O 0.62433(19) 0.21116(16) 0.69815(15) 0.0346(4) Uani 1 1 d .
N2 N 0.82553(17) 0.13561(16) 0.31247(14) 0.0132(4) Uani 1 1 d .
N6 N 0.72339(16) 0.21160(16) 0.12867(13) 0.0122(4) Uani 1 1 d .
N5 N 0.70813(16) 0.42780(16) 0.16618(13) 0.0117(4) Uani 1 1 d .
C10 C 0.9549(2) 0.08007(19) 0.27762(17) 0.0147(4) Uani 1 1 d .
N1 N 0.59539(17) 0.26734(16) 0.34987(14) 0.0124(4) Uani 1 1 d .
N3 N 0.95027(16) 0.25719(16) 0.14099(14) 0.0137(4) Uani 1 1 d .
H3 H 0.9473 0.2481 0.0733 0.021(6) Uiso 1 1 calc R
C23 C 0.9294(2) 0.3657(2) 0.33620(17) 0.0167(5) Uani 1 1 d .
H23A H 0.9598 0.2800 0.3568 0.018(6) Uiso 1 1 calc R
H23B H 0.9286 0.4138 0.3927 0.023(6) Uiso 1 1 calc R
C5 C 0.6047(2) 0.17276(19) 0.42695(16) 0.0139(4) Uani 1 1 d .
N4 N 0.79074(17) 0.38518(16) 0.33474(14) 0.0137(4) Uani 1 1 d .
H4 H 0.7421 0.3645 0.4046 0.022(6) Uiso 1 1 calc R
C16 C 0.69338(19) 0.29656(19) 0.04940(16) 0.0126(4) Uani 1 1 d .
C17 C 0.68425(19) 0.42328(19) 0.07115(16) 0.0130(4) Uani 1 1 d .
C21 C 0.70081(19) 0.53401(19) 0.20510(17) 0.0141(4) Uani 1 1 d .
C19 C 0.6435(2) 0.6416(2) 0.05038(18) 0.0182(5) Uani 1 1 d .
H19 H 0.6216 0.7147 0.0107 0.013(6) Uiso 1 1 calc R
O13 O 1.0375(2) 0.38851(19) -0.43057(17) 0.0505(6) Uani 1 1 d .
C24 C 1.0278(2) 0.3995(2) 0.22783(18) 0.0185(5) Uani 1 1 d .
H24A H 1.1165 0.3615 0.2298 0.026(7) Uiso 1 1 calc R
H24B H 1.0188 0.4876 0.2218 0.027(7) Uiso 1 1 calc R
C3 C 0.3719(2) 0.2300(2) 0.52134(17) 0.0184(5) Uani 1 1 d .
H3A H 0.2966 0.2183 0.5791 0.020(6) Uiso 1 1 calc R
C6 C 0.7396(2) 0.09740(19) 0.40708(16) 0.0139(4) Uani 1 1 d .
C13 C 0.6979(2) 0.0568(2) 0.03704(17) 0.0171(5) Uani 1 1 d .
H13 H 0.6968 -0.0249 0.0354 0.022(6) Uiso 1 1 calc R
C11 C 1.0320(2) 0.1361(2) 0.17116(17) 0.0164(5) Uani 1 1 d .
H11A H 1.0573 0.0804 0.1131 0.022(6) Uiso 1 1 calc R
H11B H 1.1124 0.1491 0.1779 0.022(6) Uiso 1 1 calc R
C4 C 0.4945(2) 0.1529(2) 0.51446(17) 0.0171(5) Uani 1 1 d .
H4A H 0.5026 0.0891 0.5675 0.028(7) Uiso 1 1 calc R
C14 C 0.6724(2) 0.1413(2) -0.04528(17) 0.0186(5) Uani 1 1 d .
H14 H 0.6567 0.1168 -0.1041 0.014(6) Uiso 1 1 calc R
C9 C 1.0040(2) -0.0196(2) 0.33920(18) 0.0187(5) Uani 1 1 d .
H9 H 1.0933 -0.0588 0.3160 0.032(7) Uiso 1 1 calc R
C18 C 0.6528(2) 0.5305(2) 0.01028(18) 0.0174(5) Uani 1 1 d .
H18 H 0.6382 0.5287 -0.0559 0.030(7) Uiso 1 1 calc R
C2 C 0.3628(2) 0.3243(2) 0.44159(17) 0.0184(5) Uani 1 1 d .
H2 H 0.2811 0.3758 0.4444 0.020(6) Uiso 1 1 calc R
C22 C 0.7295(2) 0.51718(19) 0.31215(17) 0.0159(4) Uani 1 1 d .
H22A H 0.6478 0.5430 0.3718 0.018(6) Uiso 1 1 calc R
H22B H 0.7895 0.5680 0.3088 0.020(6) Uiso 1 1 calc R
C8 C 0.9172(2) -0.0597(2) 0.43613(18) 0.0206(5) Uani 1 1 d .
H8 H 0.9489 -0.1265 0.4782 0.026(7) Uiso 1 1 calc R
C7 C 0.7837(2) -0.00153(19) 0.47133(18) 0.0180(5) Uani 1 1 d .
H7 H 0.7257 -0.0285 0.5364 0.023(6) Uiso 1 1 calc R
C20 C 0.6665(2) 0.6444(2) 0.14867(18) 0.0172(5) Uani 1 1 d .
H20 H 0.6590 0.7186 0.1759 0.017(6) Uiso 1 1 calc R
C12 C 0.72501(19) 0.09407(19) 0.12228(17) 0.0140(4) Uani 1 1 d .
H12 H 0.7448 0.0361 0.1763 0.010(5) Uiso 1 1 calc R
C1 C 0.4766(2) 0.34131(19) 0.35745(17) 0.0146(4) Uani 1 1 d .
H1 H 0.4704 0.4059 0.3047 0.008(5) Uiso 1 1 calc R
C15 C 0.6705(2) 0.2631(2) -0.03922(17) 0.0164(5) Uani 1 1 d .
H15 H 0.6540 0.3215 -0.0941 0.013(6) Uiso 1 1 calc R
C25 C 1.0142(2) 0.3626(2) 0.12444(17) 0.0172(5) Uani 1 1 d .
H25A H 0.9630 0.4330 0.0938 0.017(6) Uiso 1 1 calc R
H25B H 1.1019 0.3423 0.0704 0.015(6) Uiso 1 1 calc R

loop_
_atom_site_aniso_label
_atom_site_aniso_U_11
_atom_site_aniso_U_22
_atom_site_aniso_U_33
_atom_site_aniso_U_23
_atom_site_aniso_U_13
_atom_site_aniso_U_12
Co1 0.01125(15) 0.01129(16) 0.00856(15) -0.00035(11) -0.00291(11) -0.00264(11)
Cl2 0.0168(3) 0.0193(3) 0.0141(2) 0.0025(2) -0.0063(2) -0.0066(2)
Cl3 0.0189(3) 0.0157(3) 0.0125(2) -0.0001(2) -0.0033(2) -0.0041(2)
Cl1 0.0181(3) 0.0159(3) 0.0138(2) 0.0000(2) -0.0048(2) -0.0016(2)
O9 0.0243(8) 0.0208(8) 0.0216(8) 0.0046(7) -0.0024(7) -0.0075(7)
O6 0.0178(8) 0.0265(9) 0.0218(8) 0.0052(7) -0.0095(7) -0.0030(7)
O7 0.0162(8) 0.0345(10) 0.0202(8) 0.0067(7) -0.0053(7) -0.0038(7)
O10 0.0445(11) 0.0208(9) 0.0224(8) -0.0036(7) -0.0095(8) -0.0104(8)
O3 0.0191(9) 0.0377(10) 0.0285(9) 0.0032(8) -0.0029(7) 0.0024(7)
O4 0.0231(8) 0.0225(8) 0.0185(8) -0.0014(6) -0.0111(7) -0.0010(7)
O8 0.0344(10) 0.0317(10) 0.0227(8) -0.0051(7) -0.0126(8) -0.0136(8)
O11 0.0212(8) 0.0285(9) 0.0227(8) 0.0011(7) 0.0034(7) -0.0046(7)
O5 0.0343(9) 0.0208(8) 0.0205(8) 0.0056(7) -0.0121(7) -0.0134(7)
O2 0.0537(12) 0.0237(9) 0.0265(9) -0.0040(7) -0.0265(9) 0.0003(8)
O12 0.0321(10) 0.0391(10) 0.0237(9) -0.0003(8) -0.0153(8) -0.0015(8)
O1 0.0441(11) 0.0275(10) 0.0303(10) 0.0100(8) -0.0085(8) -0.0161(8)
N2 0.0152(9) 0.0144(9) 0.0117(8) -0.0021(7) -0.0056(7) -0.0038(7)
N6 0.0093(8) 0.0158(9) 0.0106(8) -0.0024(7) -0.0013(7) -0.0031(7)
N5 0.0095(8) 0.0147(9) 0.0105(8) 0.0003(7) -0.0020(7) -0.0041(7)
C10 0.0155(10) 0.0162(11) 0.0160(10) -0.0049(8) -0.0084(9) -0.0032(8)
N1 0.0148(9) 0.0131(9) 0.0107(8) -0.0035(7) -0.0043(7) -0.0036(7)
N3 0.0134(9) 0.0159(9) 0.0118(8) -0.0002(7) -0.0040(7) -0.0034(7)
C23 0.0189(11) 0.0176(11) 0.0181(11) 0.0008(9) -0.0115(9) -0.0052(9)
C5 0.0205(11) 0.0129(10) 0.0098(9) -0.0020(8) -0.0044(8) -0.0063(9)
N4 0.0166(9) 0.0148(9) 0.0102(8) -0.0001(7) -0.0036(7) -0.0055(7)
C16 0.0100(9) 0.0163(11) 0.0098(9) 0.0005(8) -0.0010(8) -0.0036(8)
C17 0.0076(9) 0.0191(11) 0.0112(10) -0.0005(8) -0.0020(8) -0.0027(8)
C21 0.0096(9) 0.0149(11) 0.0154(10) -0.0023(8) -0.0004(8) -0.0029(8)
C19 0.0122(10) 0.0168(11) 0.0211(11) 0.0073(9) -0.0033(9) -0.0031(9)
O13 0.0761(16) 0.0352(11) 0.0386(11) -0.0005(9) -0.0109(11) -0.0213(11)
C24 0.0167(11) 0.0160(11) 0.0257(12) -0.0008(9) -0.0090(9) -0.0061(9)
C3 0.0188(11) 0.0219(12) 0.0139(10) -0.0068(9) 0.0021(9) -0.0110(9)
C6 0.0192(11) 0.0142(10) 0.0110(10) -0.0015(8) -0.0054(8) -0.0073(8)
C13 0.0138(10) 0.0178(11) 0.0187(11) -0.0068(9) -0.0006(9) -0.0052(9)
C11 0.0124(10) 0.0177(11) 0.0189(11) -0.0038(9) -0.0065(9) 0.0003(8)
C4 0.0263(12) 0.0141(11) 0.0133(10) -0.0011(9) -0.0053(9) -0.0102(9)
C14 0.0147(10) 0.0275(12) 0.0149(10) -0.0071(9) -0.0041(9) -0.0049(9)
C9 0.0198(11) 0.0159(11) 0.0242(12) -0.0056(9) -0.0127(10) -0.0005(9)
C18 0.0123(10) 0.0237(12) 0.0151(10) 0.0051(9) -0.0045(8) -0.0056(9)
C2 0.0167(11) 0.0191(11) 0.0184(11) -0.0087(9) -0.0017(9) -0.0037(9)
C22 0.0169(11) 0.0139(11) 0.0156(10) -0.0033(8) -0.0032(9) -0.0031(8)
C8 0.0307(13) 0.0139(11) 0.0215(11) 0.0026(9) -0.0170(10) -0.0024(9)
C7 0.0263(12) 0.0147(11) 0.0167(11) 0.0017(9) -0.0104(9) -0.0077(9)
C20 0.0121(10) 0.0132(11) 0.0233(11) 0.0002(9) -0.0019(9) -0.0040(8)
C12 0.0117(10) 0.0131(10) 0.0151(10) -0.0017(8) -0.0025(8) -0.0011(8)
C1 0.0167(11) 0.0144(11) 0.0131(10) -0.0037(8) -0.0035(8) -0.0042(8)
C15 0.0112(10) 0.0240(12) 0.0129(10) -0.0006(9) -0.0032(8) -0.0032(9)
C25 0.0128(10) 0.0199(12) 0.0182(11) 0.0028(9) -0.0037(9) -0.0064(9)

loop_
_atom_type_symbol
_atom_type_description
_atom_type_scat_dispersion_real
_atom_type_scat_dispersion_imag
_atom_type_scat_source
C C 0.0033 0.0016 'International Tables Vol C Tables 4.2.6.8 and 6.1.1.4'
H H 0.0000 0.0000 'International Tables Vol C Tables 4.2.6.8 and 6.1.1.4'
N N 0.0061 0.0033 'International Tables Vol C Tables 4.2.6.8 and 6.1.1.4'
O O 0.0106 0.0060 'International Tables Vol C Tables 4.2.6.8 and 6.1.1.4'
Cl Cl 0.1484 0.1585 'International Tables Vol C Tables 4.2.6.8 and 6.1.1.4'
Co Co 0.3494 0.9721 'International Tables Vol C Tables 4.2.6.8 and 6.1.1.4'

loop_
_geom_angle_atom_site_label_1
_geom_angle_atom_site_label_2
_geom_angle_atom_site_label_3
_geom_angle
N2 Co1 N5 177.61(7)
N2 Co1 N1 82.57(7)
N5 Co1 N1 98.74(7)
N2 Co1 N6 99.47(7)
N5 Co1 N6 82.50(7)
N1 Co1 N6 92.17(7)
N2 Co1 N3 84.72(7)
N5 Co1 N3 94.00(7)
N1 Co1 N3 167.24(7)
N6 Co1 N3 88.76(7)
N2 Co1 N4 93.40(7)
N5 Co1 N4 84.64(7)
N1 Co1 N4 89.20(7)
N6 Co1 N4 167.13(7)
N3 Co1 N4 92.73(7)
O6 Cl2 O5 109.85(10)
O6 Cl2 O8 110.76(10)
O5 Cl2 O8 108.61(10)
O6 Cl2 O7 109.00(9)
O5 Cl2 O7 109.54(10)
O8 Cl2 O7 109.07(10)
O12 Cl3 O11 110.26(10)
O12 Cl3 O9 109.83(11)
O11 Cl3 O9 109.71(10)
O12 Cl3 O10 109.45(11)
O11 Cl3 O10 109.20(11)
O9 Cl3 O10 108.35(10)
O1 Cl1 O2 110.25(11)
O1 Cl1 O3 109.34(11)
O2 Cl1 O3 110.25(12)
O1 Cl1 O4 110.16(11)
O2 Cl1 O4 109.09(10)
O3 Cl1 O4 107.70(10)
C10 N2 C6 122.10(18)
C10 N2 Co1 119.59(14)
C6 N2 Co1 117.92(14)
C12 N6 C16 119.00(18)
C12 N6 Co1 127.37(15)
C16 N6 Co1 113.61(13)
C21 N5 C17 122.34(18)
C21 N5 Co1 119.41(14)
C17 N5 Co1 118.10(14)
N2 C10 C9 119.91(19)
N2 C10 C11 113.56(18)
C9 C10 C11 126.53(19)
C1 N1 C5 119.23(18)
C1 N1 Co1 126.93(15)
C5 N1 Co1 113.83(14)
C25 N3 C11 113.85(16)
C25 N3 Co1 116.62(13)
C11 N3 Co1 110.45(13)
C25 N3 H3 104.9
C11 N3 H3 104.9
Co1 N3 H3 104.9
N4 C23 C24 114.71(17)
N4 C23 H23A 108.6
C24 C23 H23A 108.6
N4 C23 H23B 108.6
C24 C23 H23B 108.6
H23A C23 H23B 107.6
N1 C5 C4 121.5(2)
N1 C5 C6 113.50(18)
C4 C5 C6 125.0(2)
C23 N4 C22 113.23(16)
C23 N4 Co1 115.83(13)
C22 N4 Co1 110.02(13)
C23 N4 H4 105.6
C22 N4 H4 105.6
Co1 N4 H4 105.6
N6 C16 C15 121.55(19)
N6 C16 C17 113.41(17)
C15 C16 C17 125.01(19)
N5 C17 C18 119.82(19)
N5 C17 C16 111.56(18)
C18 C17 C16 128.60(19)
N5 C21 C20 120.21(19)
N5 C21 C22 113.20(18)
C20 C21 C22 126.58(19)
C20 C19 C18 120.9(2)
C20 C19 H19 119.5
C18 C19 H19 119.5
C23 C24 C25 115.83(18)
C23 C24 H24A 108.3
C25 C24 H24A 108.3
C23 C24 H24B 108.3
C25 C24 H24B 108.3
H24A C24 H24B 107.4
C2 C3 C4 119.4(2)
C2 C3 H3A 120.3
C4 C3 H3A 120.3
N2 C6 C7 120.20(19)
N2 C6 C5 111.67(18)
C7 C6 C5 128.13(19)
C14 C13 C12 119.7(2)
C14 C13 H13 120.1
C12 C13 H13 120.1
C10 C11 N3 110.58(16)
C10 C11 H11A 109.5
N3 C11 H11A 109.5
C10 C11 H11B 109.5
N3 C11 H11B 109.5
H11A C11 H11B 108.1
C3 C4 C5 118.7(2)
C3 C4 H4A 120.6
C5 C4 H4A 120.6
C13 C14 C15 119.1(2)
C13 C14 H14 120.5
C15 C14 H14 120.5
C8 C9 C10 118.6(2)
C8 C9 H9 120.7
C10 C9 H9 120.7
C17 C18 C19 118.4(2)
C17 C18 H18 120.8
C19 C18 H18 120.8
C3 C2 C1 119.3(2)
C3 C2 H2 120.4
C1 C2 H2 120.4
C21 C22 N4 110.62(16)
C21 C22 H22A 109.5
N4 C22 H22A 109.5
C21 C22 H22B 109.5
N4 C22 H22B 109.5
H22A C22 H22B 108.1
C9 C8 C7 121.0(2)
C9 C8 H8 119.5
C7 C8 H8 119.5
C6 C7 C8 118.2(2)
C6 C7 H7 120.9
C8 C7 H7 120.9
C19 C20 C21 118.3(2)
C19 C20 H20 120.9
C21 C20 H20 120.9
N6 C12 C13 121.5(2)
N6 C12 H12 119.2
C13 C12 H12 119.2
N1 C1 C2 121.8(2)
N1 C1 H1 119.1
C2 C1 H1 119.1
C16 C15 C14 119.1(2)
C16 C15 H15 120.5
C14 C15 H15 120.5
N3 C25 C24 115.41(17)
N3 C25 H25A 108.4
C24 C25 H25A 108.4
N3 C25 H25B 108.4
C24 C25 H25B 108.4
H25A C25 H25B 107.5

loop_
_geom_bond_atom_site_label_1
_geom_bond_atom_site_label_2
_geom_bond_distance
Co1 N2 1.8592(18)
Co1 N5 1.8621(17)
Co1 N1 1.9444(17)
Co1 N6 1.9485(17)
Co1 N3 1.9746(17)
Co1 N4 1.9753(17)
Cl2 O6 1.4381(16)
Cl2 O5 1.4419(17)
Cl2 O8 1.4408(16)
Cl2 O7 1.4459(16)
Cl3 O12 1.4323(18)
Cl3 O11 1.4387(16)
Cl3 O9 1.4410(16)
Cl3 O10 1.4471(17)
Cl1 O1 1.4288(18)
Cl1 O2 1.4329(17)
Cl1 O3 1.4398(17)
Cl1 O4 1.4539(16)
N2 C10 1.344(3)
N2 C6 1.355(3)
N6 C12 1.339(3)
N6 C16 1.368(3)
N5 C21 1.342(3)
N5 C17 1.356(3)
C10 C9 1.387(3)
C10 C11 1.495(3)
N1 C1 1.340(3)
N1 C5 1.361(3)
N3 C25 1.490(3)
N3 C11 1.514(3)
N3 H3 0.9100
C23 N4 1.495(3)
C23 C24 1.515(3)
C23 H23A 0.9700
C23 H23B 0.9700
C5 C4 1.387(3)
C5 C6 1.466(3)
N4 C22 1.502(3)
N4 H4 0.9100
C16 C15 1.380(3)
C16 C17 1.472(3)
C17 C18 1.380(3)
C21 C20 1.385(3)
C21 C22 1.502(3)
C19 C20 1.389(3)
C19 C18 1.395(3)
C19 H19 0.9300
C24 C25 1.525(3)
C24 H24A 0.9700
C24 H24B 0.9700
C3 C2 1.381(3)
C3 C4 1.388(3)
C3 H3A 0.9300
C6 C7 1.381(3)
C13 C14 1.379(3)
C13 C12 1.385(3)
C13 H13 0.9300
C11 H11A 0.9700
C11 H11B 0.9700
C4 H4A 0.9300
C14 C15 1.385(3)
C14 H14 0.9300
C9 C8 1.386(3)
C9 H9 0.9300
C18 H18 0.9300
C2 C1 1.383(3)
C2 H2 0.9300
C22 H22A 0.9700
C22 H22B 0.9700
C8 C7 1.389(3)
C8 H8 0.9300
C7 H7 0.9300
C20 H20 0.9300
C12 H12 0.9300
C1 H1 0.9300
C15 H15 0.9300
C25 H25A 0.9700
C25 H25B 0.9700
